data_4340190
loop_
_publ_author_name
'Begum, Rowshan Ara'
'Powell, Douglas'
'Bowman-James, Kristin'

_publ_section_title
;
 Thioamide pincer ligands with charge versatility.
;
_journal_issue 3
_journal_name_full 'Inorganic chemistry'
_journal_page_first 964
_journal_page_last 966
_journal_paper_doi 10.1021/ic051775h
_journal_volume 45
_journal_year 2006
_chemical_formula_moiety '(C19 H14 Cl N3 Pd S2), (C2 H6 O S)'
_chemical_formula_sum 'C21 H20 Cl N3 O Pd S3'
_chemical_formula_weight 568.43
_chemical_name_systematic
; 
 ? 
;
_space_group_IT_number 14
_symmetry_cell_setting monoclinic
_symmetry_space_group_name_Hall '-P 2ybc'
_symmetry_space_group_name_H-M 'P 1 21/c 1'
_atom_sites_solution_hydrogens geom
_atom_sites_solution_primary direct
_atom_sites_solution_secondary difmap
_audit_creation_method SHELXL-97
_cell_angle_alpha 90.00
_cell_angle_beta 91.259(3)
_cell_angle_gamma 90.00
_cell_formula_units_Z 4
_cell_length_a 9.5631(12)
_cell_length_b 24.223(3)
_cell_length_c 9.6097(12)
_cell_measurement_reflns_used 6377
_cell_measurement_temperature 100(2)
_cell_measurement_theta_max 26.00
_cell_measurement_theta_min 2.28
_cell_volume 2225.5(5)
_computing_cell_refinement 'Bruker SMART'
_computing_data_collection 'Bruker SMART'
_computing_data_reduction 'Bruker SAINT'
_computing_molecular_graphics 'SHELXTL (Sheldrick, 2000)'
_computing_publication_material 'SHELXTL (Sheldrick, 2000)'
_computing_structure_refinement 'SHELXTL (Sheldrick, 2000)'
_computing_structure_solution 'SHELXTL (Sheldrick, 2000)'
_diffrn_ambient_temperature 100(2)
_diffrn_measured_fraction_theta_full 0.999
_diffrn_measured_fraction_theta_max 0.999
_diffrn_measurement_device_type 'Bruker APEX'
_diffrn_measurement_method '\w scans'
_diffrn_radiation_monochromator graphite
_diffrn_radiation_source 'fine-focus sealed tube'
_diffrn_radiation_type MoK\a
_diffrn_radiation_wavelength 0.71073
_diffrn_reflns_av_R_equivalents 0.0316
_diffrn_reflns_av_sigmaI/netI 0.0250
_diffrn_reflns_limit_h_max 11
_diffrn_reflns_limit_h_min -11
_diffrn_reflns_limit_k_max 29
_diffrn_reflns_limit_k_min -29
_diffrn_reflns_limit_l_max 11
_diffrn_reflns_limit_l_min -11
_diffrn_reflns_number 19305
_diffrn_reflns_theta_full 26.00
_diffrn_reflns_theta_max 26.00
_diffrn_reflns_theta_min 2.28
_diffrn_standards_number 0
_exptl_absorpt_coefficient_mu 1.254
_exptl_absorpt_correction_T_max 0.896
_exptl_absorpt_correction_T_min 0.784
_exptl_absorpt_correction_type multi-scan
_exptl_absorpt_process_details 'SADABS (Sheldrick, 2002)'
_exptl_crystal_colour red
_exptl_crystal_density_diffrn 1.697
_exptl_crystal_density_method 'not measured'
_exptl_crystal_description prism
_exptl_crystal_F_000 1144
_exptl_crystal_size_max 0.20
_exptl_crystal_size_mid 0.18
_exptl_crystal_size_min 0.09
_refine_diff_density_max 0.491
_refine_diff_density_min -0.283
_refine_diff_density_rms 0.073
_refine_ls_extinction_method none
_refine_ls_goodness_of_fit_ref 1.013
_refine_ls_hydrogen_treatment mixed
_refine_ls_matrix_type full
_refine_ls_number_parameters 274
_refine_ls_number_reflns 4365
_refine_ls_number_restraints 0
_refine_ls_restrained_S_all 1.013
_refine_ls_R_factor_all 0.0248
_refine_ls_R_factor_gt 0.0235
_refine_ls_shift/su_max 0.005
_refine_ls_shift/su_mean 0.000
_refine_ls_structure_factor_coef Fsqd
_refine_ls_weighting_details 'calc w=1/[\s^2^(Fo^2^)+(0.0320P)^2^+2.1000P] where P=(Fo^2^+2Fc^2^)/3'
_refine_ls_weighting_scheme calc
_refine_ls_wR_factor_gt 0.0608
_refine_ls_wR_factor_ref 0.0619
_reflns_number_gt 4174
_reflns_number_total 4365
_reflns_threshold_expression I>2\s(I)
_cod_data_source_file ic051775hsi20051013_054023.cif
_cod_data_source_block compound_III_
_cod_depositor_comments
;
The following automatic conversions were performed:

'_symmetry_cell_setting' value 'Monoclinic' changed to 'monoclinic'
according to
/usr/data/users/saulius/automatic-downloads/retrospective/ACS/lib/dictionaries/cif_core.dic
dictionary named 'cif_core.dic' version 2.4.2 from 2011-04-26.

Automatic conversion script
Id: cif_fix_values 2281 2013-09-26 08:29:07Z andrius 
;
_cod_database_code 4340190

loop_
_symmetry_equiv_pos_as_xyz
'x, y, z'
'-x, y+1/2, -z+1/2'
'-x, -y, -z'
'x, -y-1/2, z-1/2'

loop_
_atom_site_label
_atom_site_type_symbol
_atom_site_fract_x
_atom_site_fract_y
_atom_site_fract_z
_atom_site_U_iso_or_equiv
_atom_site_adp_type
_atom_site_occupancy
_atom_site_symmetry_multiplicity
_atom_site_calc_flag
_atom_site_refinement_flags
Pd1 Pd 0.445400(15) 0.577676(6) 0.861079(15) 0.01400(6) Uani 1 1 d .
Cl1 Cl 0.50866(5) 0.63955(2) 1.03452(5) 0.01891(11) Uani 1 1 d .
S1 S 0.64868(5) 0.52792(2) 0.88572(5) 0.01803(11) Uani 1 1 d .
S2 S 0.23874(5) 0.62068(2) 0.81027(5) 0.02064(12) Uani 1 1 d .
N1 N 0.39183(17) 0.52261(7) 0.71525(16) 0.0142(3) Uani 1 1 d .
C2 C 0.4774(2) 0.47904(8) 0.6882(2) 0.0158(4) Uani 1 1 d .
C3 C 0.4389(2) 0.44005(9) 0.5892(2) 0.0198(4) Uani 1 1 d .
H3 H 0.4993 0.4099 0.5707 0.024 Uiso 1 1 calc R
C4 C 0.3132(2) 0.44491(9) 0.5177(2) 0.0192(4) Uani 1 1 d .
H4 H 0.2863 0.4182 0.4500 0.023 Uiso 1 1 calc R
C5 C 0.2264(2) 0.48912(9) 0.5453(2) 0.0182(4) Uani 1 1 d .
H5 H 0.1392 0.4930 0.4970 0.022 Uiso 1 1 calc R
C6 C 0.2689(2) 0.52782(8) 0.6449(2) 0.0150(4) Uani 1 1 d .
C7 C 0.6127(2) 0.47768(8) 0.7676(2) 0.0155(4) Uani 1 1 d .
N8 N 0.69873(18) 0.43647(7) 0.74190(18) 0.0165(3) Uani 1 1 d .
H8 H 0.672(3) 0.4124(10) 0.688(3) 0.020 Uiso 1 1 d .
C9 C 0.8362(2) 0.42659(8) 0.7985(2) 0.0168(4) Uani 1 1 d .
C10 C 0.8703(2) 0.37162(9) 0.8256(2) 0.0196(4) Uani 1 1 d .
H10 H 0.8021 0.3434 0.8126 0.024 Uiso 1 1 calc R
C11 C 1.0044(2) 0.35847(9) 0.8717(2) 0.0230(5) Uani 1 1 d .
H11 H 1.0282 0.3211 0.8908 0.028 Uiso 1 1 calc R
C12 C 1.1041(2) 0.39945(10) 0.8899(2) 0.0225(5) Uani 1 1 d .
H12 H 1.1965 0.3902 0.9198 0.027 Uiso 1 1 calc R
C13 C 1.0684(2) 0.45410(9) 0.8642(2) 0.0210(4) Uani 1 1 d .
H13 H 1.1360 0.4823 0.8792 0.025 Uiso 1 1 calc R
C14 C 0.9340(2) 0.46793(9) 0.8167(2) 0.0191(4) Uani 1 1 d .
H14 H 0.9103 0.5053 0.7971 0.023 Uiso 1 1 calc R
C15 C 0.1796(2) 0.57629(8) 0.6776(2) 0.0160(4) Uani 1 1 d .
N16 N 0.06758(18) 0.58118(7) 0.60288(19) 0.0169(4) Uani 1 1 d .
C17 C -0.0259(2) 0.62562(8) 0.6214(2) 0.0173(4) Uani 1 1 d .
C18 C -0.0577(2) 0.65853(10) 0.5061(2) 0.0244(5) Uani 1 1 d .
H18 H -0.0115 0.6525 0.4209 0.029 Uiso 1 1 calc R
C19 C -0.1568(2) 0.70010(10) 0.5154(3) 0.0287(5) Uani 1 1 d .
H19 H -0.1753 0.7234 0.4376 0.034 Uiso 1 1 calc R
C20 C -0.2292(2) 0.70799(10) 0.6374(3) 0.0275(5) Uani 1 1 d .
H20 H -0.2979 0.7362 0.6429 0.033 Uiso 1 1 calc R
C21 C -0.2002(2) 0.67429(9) 0.7513(2) 0.0235(5) Uani 1 1 d .
H21 H -0.2507 0.6790 0.8345 0.028 Uiso 1 1 calc R
C22 C -0.0978(2) 0.63373(9) 0.7443(2) 0.0198(4) Uani 1 1 d .
H22 H -0.0767 0.6115 0.8235 0.024 Uiso 1 1 calc R
S1S S 0.61656(5) 0.29712(2) 0.50546(5) 0.02036(12) Uani 1 1 d .
O1S O 0.67123(16) 0.35278(6) 0.54993(16) 0.0245(3) Uani 1 1 d .
C1S C 0.5271(3) 0.27021(11) 0.6510(3) 0.0334(6) Uani 1 1 d .
H1SA H 0.4417 0.2916 0.6654 0.050 Uiso 1 1 d R
H1SB H 0.5878 0.2727 0.7343 0.050 Uiso 1 1 d R
H1SC H 0.5026 0.2315 0.6336 0.050 Uiso 1 1 d R
C2S C 0.7635(3) 0.25269(10) 0.5114(3) 0.0374(6) Uani 1 1 d .
H2SA H 0.8283 0.2632 0.4384 0.056 Uiso 1 1 d R
H2SB H 0.7326 0.2145 0.4965 0.056 Uiso 1 1 d R
H2SC H 0.8108 0.2557 0.6026 0.056 Uiso 1 1 d R

loop_
_atom_site_aniso_label
_atom_site_aniso_U_11
_atom_site_aniso_U_22
_atom_site_aniso_U_33
_atom_site_aniso_U_23
_atom_site_aniso_U_13
_atom_site_aniso_U_12
Pd1 0.01286(10) 0.01537(9) 0.01370(9) -0.00177(5) -0.00155(6) -0.00005(5)
Cl1 0.0185(2) 0.0194(2) 0.0187(2) -0.00480(18) -0.00238(18) 0.00037(18)
S1 0.0154(2) 0.0190(2) 0.0195(2) -0.00423(19) -0.00408(19) 0.00133(19)
S2 0.0175(3) 0.0235(3) 0.0207(3) -0.0070(2) -0.0052(2) 0.0052(2)
N1 0.0134(8) 0.0157(8) 0.0136(8) 0.0004(6) 0.0001(6) -0.0016(6)
C2 0.0152(10) 0.0155(9) 0.0166(9) 0.0021(7) 0.0002(8) -0.0020(7)
C3 0.0209(11) 0.0169(10) 0.0215(11) -0.0017(8) 0.0007(8) 0.0004(8)
C4 0.0185(10) 0.0202(10) 0.0189(10) -0.0043(8) -0.0003(8) -0.0034(8)
C5 0.0154(10) 0.0230(10) 0.0163(10) 0.0002(8) -0.0008(8) -0.0029(8)
C6 0.0153(9) 0.0168(9) 0.0130(9) 0.0013(7) 0.0014(7) -0.0025(8)
C7 0.0166(10) 0.0156(9) 0.0145(9) 0.0022(7) 0.0015(7) -0.0021(8)
N8 0.0157(9) 0.0161(8) 0.0176(9) -0.0012(7) -0.0013(7) -0.0011(7)
C9 0.0155(10) 0.0218(10) 0.0132(9) 0.0002(7) 0.0005(8) 0.0031(8)
C10 0.0227(11) 0.0188(10) 0.0174(10) -0.0006(8) 0.0005(8) 0.0006(8)
C11 0.0255(11) 0.0246(11) 0.0188(10) 0.0007(8) -0.0018(9) 0.0085(9)
C12 0.0172(10) 0.0350(12) 0.0152(10) -0.0004(9) -0.0012(8) 0.0074(9)
C13 0.0168(10) 0.0290(11) 0.0173(10) 0.0010(8) 0.0014(8) -0.0015(8)
C14 0.0181(10) 0.0209(10) 0.0185(10) 0.0023(8) 0.0012(8) -0.0003(8)
C15 0.0159(10) 0.0182(10) 0.0139(10) -0.0003(7) 0.0011(8) -0.0027(7)
N16 0.0146(9) 0.0196(9) 0.0165(8) 0.0001(6) -0.0007(7) -0.0004(6)
C17 0.0121(9) 0.0202(10) 0.0195(10) -0.0011(8) -0.0023(8) -0.0022(8)
C18 0.0191(11) 0.0320(12) 0.0221(11) 0.0049(9) 0.0018(9) 0.0014(9)
C19 0.0252(12) 0.0300(12) 0.0307(12) 0.0104(10) -0.0036(9) 0.0040(10)
C20 0.0212(11) 0.0253(12) 0.0359(13) -0.0016(10) -0.0001(9) 0.0059(9)
C21 0.0200(11) 0.0265(11) 0.0242(11) -0.0060(9) 0.0012(9) -0.0005(9)
C22 0.0194(10) 0.0218(10) 0.0182(10) -0.0009(8) -0.0013(8) -0.0025(8)
S1S 0.0215(3) 0.0208(3) 0.0188(3) -0.0043(2) -0.0003(2) -0.0018(2)
O1S 0.0268(8) 0.0182(7) 0.0286(8) -0.0056(6) 0.0055(7) -0.0026(6)
C1S 0.0396(14) 0.0306(13) 0.0305(13) -0.0065(10) 0.0129(11) -0.0118(11)
C2S 0.0323(14) 0.0219(12) 0.0586(17) -0.0004(11) 0.0120(12) 0.0050(10)

loop_
_atom_type_symbol
_atom_type_description
_atom_type_scat_dispersion_real
_atom_type_scat_dispersion_imag
_atom_type_scat_source
C C 0.0033 0.0016 'International Tables Vol C Tables 4.2.6.8 and 6.1.1.4'
H H 0.0000 0.0000 'International Tables Vol C Tables 4.2.6.8 and 6.1.1.4'
N N 0.0061 0.0033 'International Tables Vol C Tables 4.2.6.8 and 6.1.1.4'
O O 0.0106 0.0060 'International Tables Vol C Tables 4.2.6.8 and 6.1.1.4'
S S 0.1246 0.1234 'International Tables Vol C Tables 4.2.6.8 and 6.1.1.4'
Cl Cl 0.1484 0.1585 'International Tables Vol C Tables 4.2.6.8 and 6.1.1.4'
Pd Pd -0.9988 1.0072 'International Tables Vol C Tables 4.2.6.8 and 6.1.1.4'

loop_
_geom_angle_atom_site_label_1
_geom_angle_atom_site_label_2
_geom_angle_atom_site_label_3
_geom_angle
N1 Pd1 S2 86.96(5)
N1 Pd1 S1 85.71(5)
S2 Pd1 S1 172.463(19)
N1 Pd1 Cl1 178.41(5)
S2 Pd1 Cl1 94.019(19)
S1 Pd1 Cl1 93.350(19)
C7 S1 Pd1 98.58(7)
C15 S2 Pd1 98.04(7)
C6 N1 C2 119.77(17)
C6 N1 Pd1 119.83(13)
C2 N1 Pd1 120.39(13)
N1 C2 C3 120.50(18)
N1 C2 C7 115.95(17)
C3 C2 C7 123.52(18)
C4 C3 C2 120.03(19)
C4 C3 H3 120.0
C2 C3 H3 120.0
C3 C4 C5 119.44(19)
C3 C4 H4 120.3
C5 C4 H4 120.3
C4 C5 C6 119.00(19)
C4 C5 H5 120.5
C6 C5 H5 120.5
N1 C6 C5 121.25(18)
N1 C6 C15 117.72(17)
C5 C6 C15 121.02(18)
N8 C7 C2 117.30(18)
N8 C7 S1 123.41(16)
C2 C7 S1 119.28(15)
C7 N8 C9 128.72(18)
C7 N8 H8 118.4(18)
C9 N8 H8 112.9(18)
C14 C9 C10 121.0(2)
C14 C9 N8 122.78(18)
C10 C9 N8 116.06(18)
C11 C10 C9 119.4(2)
C11 C10 H10 120.3
C9 C10 H10 120.3
C12 C11 C10 120.4(2)
C12 C11 H11 119.8
C10 C11 H11 119.8
C11 C12 C13 119.7(2)
C11 C12 H12 120.2
C13 C12 H12 120.2
C12 C13 C14 120.6(2)
C12 C13 H13 119.7
C14 C13 H13 119.7
C9 C14 C13 119.0(2)
C9 C14 H14 120.5
C13 C14 H14 120.5
N16 C15 C6 115.50(18)
N16 C15 S2 127.10(16)
C6 C15 S2 117.39(15)
C15 N16 C17 121.53(17)
C22 C17 C18 119.38(19)
C22 C17 N16 122.65(19)
C18 C17 N16 117.58(19)
C19 C18 C17 120.1(2)
C19 C18 H18 119.9
C17 C18 H18 119.9
C18 C19 C20 120.6(2)
C18 C19 H19 119.7
C20 C19 H19 119.7
C19 C20 C21 119.4(2)
C19 C20 H20 120.3
C21 C20 H20 120.3
C20 C21 C22 120.4(2)
C20 C21 H21 119.8
C22 C21 H21 119.8
C21 C22 C17 120.1(2)
C21 C22 H22 120.0
C17 C22 H22 120.0
O1S S1S C2S 105.38(11)
O1S S1S C1S 105.97(10)
C2S S1S C1S 98.44(13)
S1S C1S H1SA 109.5
S1S C1S H1SB 109.4
H1SA C1S H1SB 109.5
S1S C1S H1SC 109.5
H1SA C1S H1SC 109.5
H1SB C1S H1SC 109.5
S1S C2S H2SA 109.4
S1S C2S H2SB 109.5
H2SA C2S H2SB 109.5
S1S C2S H2SC 109.5
H2SA C2S H2SC 109.5
H2SB C2S H2SC 109.5

loop_
_geom_bond_atom_site_label_1
_geom_bond_atom_site_label_2
_geom_bond_distance
Pd1 N1 1.9934(16)
Pd1 S2 2.2775(6)
Pd1 S1 2.2951(6)
Pd1 Cl1 2.3122(5)
S1 C7 1.694(2)
S2 C15 1.752(2)
N1 C6 1.349(3)
N1 C2 1.364(3)
C2 C3 1.384(3)
C2 C7 1.489(3)
C3 C4 1.376(3)
C3 H3 0.9500
C4 C5 1.384(3)
C4 H4 0.9500
C5 C6 1.394(3)
C5 H5 0.9500
C6 C15 1.489(3)
C7 N8 1.320(3)
N8 C9 1.432(3)
N8 H8 0.82(3)
C9 C14 1.379(3)
C9 C10 1.394(3)
C10 C11 1.385(3)
C10 H10 0.9500
C11 C12 1.384(3)
C11 H11 0.9500
C12 C13 1.388(3)
C12 H12 0.9500
C13 C14 1.395(3)
C13 H13 0.9500
C14 H14 0.9500
C15 N16 1.282(3)
N16 C17 1.413(3)
C17 C22 1.393(3)
C17 C18 1.394(3)
C18 C19 1.387(3)
C18 H18 0.9500
C19 C20 1.388(3)
C19 H19 0.9500
C20 C21 1.388(3)
C20 H20 0.9500
C21 C22 1.390(3)
C21 H21 0.9500
C22 H22 0.9500
S1S O1S 1.5047(15)
S1S C2S 1.770(2)
S1S C1S 1.779(2)
C1S H1SA 0.9800
C1S H1SB 0.9800
C1S H1SC 0.9800
C2S H2SA 0.9800
C2S H2SB 0.9800
C2S H2SC 0.9800

loop_
_geom_hbond_atom_site_label_D
_geom_hbond_atom_site_label_H
_geom_hbond_atom_site_label_A
_geom_hbond_distance_DH
_geom_hbond_distance_HA
_geom_hbond_distance_DA
_geom_hbond_angle_DHA
N8 H8 O1S 0.82(3) 1.96(3) 2.750(2) 162(2)

loop_
_geom_torsion_atom_site_label_1
_geom_torsion_atom_site_label_2
_geom_torsion_atom_site_label_3
_geom_torsion_atom_site_label_4
_geom_torsion
N1 Pd1 S1 C7 -1.61(8)
Cl1 Pd1 S1 C7 177.11(7)
N1 Pd1 S2 C15 -1.00(8)
Cl1 Pd1 S2 C15 -179.74(7)
S2 Pd1 N1 C6 -0.22(14)
S1 Pd1 N1 C6 -178.47(14)
S2 Pd1 N1 C2 -178.84(14)
S1 Pd1 N1 C2 2.91(14)
C6 N1 C2 C3 -0.1(3)
Pd1 N1 C2 C3 178.50(15)
C6 N1 C2 C7 178.14(16)
Pd1 N1 C2 C7 -3.2(2)
N1 C2 C3 C4 -0.3(3)
C7 C2 C3 C4 -178.43(19)
C2 C3 C4 C5 0.3(3)
C3 C4 C5 C6 0.2(3)
C2 N1 C6 C5 0.6(3)
Pd1 N1 C6 C5 -178.05(14)
C2 N1 C6 C15 -179.64(17)
Pd1 N1 C6 C15 1.7(2)
C4 C5 C6 N1 -0.6(3)
C4 C5 C6 C15 179.62(18)
N1 C2 C7 N8 -178.89(17)
C3 C2 C7 N8 -0.7(3)
N1 C2 C7 S1 1.5(2)
C3 C2 C7 S1 179.69(16)
Pd1 S1 C7 N8 -179.03(16)
Pd1 S1 C7 C2 0.57(16)
C2 C7 N8 C9 177.14(18)
S1 C7 N8 C9 -3.3(3)
C7 N8 C9 C14 -42.0(3)
C7 N8 C9 C10 142.6(2)
C14 C9 C10 C11 0.1(3)
N8 C9 C10 C11 175.69(19)
C9 C10 C11 C12 -0.4(3)
C10 C11 C12 C13 1.2(3)
C11 C12 C13 C14 -1.7(3)
C10 C9 C14 C13 -0.7(3)
N8 C9 C14 C13 -175.93(19)
C12 C13 C14 C9 1.5(3)
N1 C6 C15 N16 176.30(17)
C5 C6 C15 N16 -3.9(3)
N1 C6 C15 S2 -2.7(2)
C5 C6 C15 S2 177.04(15)
Pd1 S2 C15 N16 -176.75(18)
Pd1 S2 C15 C6 2.17(15)
C6 C15 N16 C17 -179.19(17)
S2 C15 N16 C17 -0.3(3)
C15 N16 C17 C22 -63.3(3)
C15 N16 C17 C18 123.9(2)
C22 C17 C18 C19 2.1(3)
N16 C17 C18 C19 175.1(2)
C17 C18 C19 C20 -2.6(4)
C18 C19 C20 C21 0.9(4)
C19 C20 C21 C22 1.3(3)
C20 C21 C22 C17 -1.7(3)
C18 C17 C22 C21 0.1(3)
N16 C17 C22 C21 -172.61(19)
